data_4060191
_journal_name_full Organometallics
_journal_year 2005
_chemical_formula_sum 'C42 H46 N2 Os P2'
_chemical_formula_weight 830.95
_space_group_IT_number 2
_symmetry_cell_setting triclinic
_symmetry_space_group_name_Hall '-P 1'
_symmetry_space_group_name_H-M 'P -1'
_atom_sites_solution_hydrogens geom
_atom_sites_solution_primary direct
_atom_sites_solution_secondary difmap
_cell_angle_alpha 88.11(3)
_cell_angle_beta 76.30(3)
_cell_angle_gamma 78.09(3)
_cell_formula_units_Z 2
_cell_length_a 11.084(2)
_cell_length_b 12.023(2)
_cell_length_c 14.243(3)
_cell_measurement_reflns_used ?
_cell_measurement_temperature 150(2)
_cell_measurement_theta_max ?
_cell_measurement_theta_min ?
_cell_volume 1804.0(6)
_diffrn_ambient_temperature 150(2)
_diffrn_detector_area_resol_mean ?
_diffrn_measurement_device_type 'Bruker P4'
_diffrn_measurement_method '\w scans'
_diffrn_radiation_monochromator graphite
_diffrn_radiation_source 'fine-focus sealed tube'
_diffrn_radiation_type MoK\a
_diffrn_radiation_wavelength 0.71073
_diffrn_reflns_av_R_equivalents 0.0513
_diffrn_reflns_av_sigmaI/netI 0.0468
_diffrn_reflns_limit_h_max 14
_diffrn_reflns_limit_h_min -14
_diffrn_reflns_limit_k_max 15
_diffrn_reflns_limit_k_min -15
_diffrn_reflns_limit_l_max 18
_diffrn_reflns_limit_l_min -16
_diffrn_reflns_number 23396
_diffrn_reflns_theta_max 27.49
_diffrn_reflns_theta_min 2.69
_diffrn_standards_decay_% ?
_diffrn_standards_interval_count ?
_diffrn_standards_interval_time ?
_diffrn_standards_number ?
_exptl_absorpt_coefficient_mu 3.655
_exptl_absorpt_correction_T_max 0.650
_exptl_absorpt_correction_T_min 0.554
_exptl_absorpt_correction_type multi-scan
_exptl_absorpt_process_details
;
multi-scan from symmetry-related measurements
 Sortav (Blessing 1995)
;
_exptl_crystal_colour red
_exptl_crystal_density_diffrn 1.530
_exptl_crystal_density_meas ?
_exptl_crystal_density_method 'not measured'
_exptl_crystal_description block
_exptl_crystal_F_000 836
_exptl_crystal_size_max 0.3
_exptl_crystal_size_mid 0.28
_exptl_crystal_size_min 0.24
_refine_ls_extinction_coef ?
_refine_ls_extinction_method none
_refine_ls_goodness_of_fit_ref 1.052
_refine_ls_hydrogen_treatment mixed
_refine_ls_matrix_type full
_refine_ls_number_parameters 440
_refine_ls_number_reflns 8260
_refine_ls_number_restraints 0
_refine_ls_restrained_S_all 1.052
_refine_ls_R_factor_all 0.0365
_refine_ls_R_factor_gt 0.0264
_refine_ls_shift/su_max 0.001
_refine_ls_shift/su_mean 0.000
_refine_ls_structure_factor_coef Fsqd
_refine_ls_weighting_details 'calc w=1/[\s^2^(Fo^2^)+(0.0196P)^2^+1.7543P] where P=(Fo^2^+2Fc^2^)/3'
_refine_ls_weighting_scheme calc
_refine_ls_wR_factor_gt 0.0545
_refine_ls_wR_factor_ref 0.0575
_reflns_number_gt 7459
_reflns_number_total 8260
_reflns_threshold_expression >2sigma(I)
_cod_depositor_comments
;
The following automatic conversions were performed:
'_symmetry_cell_setting' value 'Triclinic' changed to 'triclinic'
according to '/home/saulius/struct/CIF-dictionaries/cif_core.dic'
dictionary named 'cif_core.dic' version 2.4.1 from 2010-06-29.

Automatic conversion script
Id: cif_fix_enum 1527 2010-12-29 10:47:43Z saulius 
;
_cod_original_sg_symbol_H-M P-1
_cod_database_code 4060191

loop_
_symmetry_equiv_pos_as_xyz
'x, y, z'
'-x, -y, -z'

loop_
_atom_site_label
_atom_site_type_symbol
_atom_site_fract_x
_atom_site_fract_y
_atom_site_fract_z
_atom_site_U_iso_or_equiv
_atom_site_adp_type
_atom_site_occupancy
_atom_site_symmetry_multiplicity
_atom_site_calc_flag
_atom_site_refinement_flags
_atom_site_disorder_assembly
_atom_site_disorder_group
Os1 Os -0.000797(10) 0.804776(9) 0.648952(7) 0.01766(4) Uani 1 1 d . . .
P2 P -0.10879(7) 0.80558(6) 0.80359(5) 0.01698(14) Uani 1 1 d . . .
P1 P 0.19727(7) 0.76109(6) 0.67336(5) 0.01969(15) Uani 1 1 d . . .
C22 C -0.2193(3) 0.9416(2) 0.8460(2) 0.0189(6) Uani 1 1 d . . .
N2 N -0.1385(3) 0.7603(2) 0.60446(17) 0.0225(5) Uani 1 1 d . . .
C21 C -0.2170(3) 0.7034(2) 0.82628(19) 0.0196(6) Uani 1 1 d . . .
N1 N 0.0579(3) 0.8141(2) 0.49200(17) 0.0235(5) Uani 1 1 d . . .
C20 C -0.2429(3) 1.0246(2) 0.7786(2) 0.0233(6) Uani 1 1 d . . .
H20A H -0.2037 1.0102 0.7136 0.028 Uiso 1 1 calc R . .
C19 C -0.0360(3) 0.7751(2) 0.90829(19) 0.0174(5) Uani 1 1 d . . .
C18 C 0.0213(3) 0.8563(3) 0.9373(2) 0.0247(6) Uani 1 1 d . . .
H18A H 0.0193 0.9251 0.9053 0.030 Uiso 1 1 calc R . .
C17 C -0.2803(3) 0.9657(2) 0.9435(2) 0.0225(6) Uani 1 1 d . . .
H17A H -0.2655 0.9119 0.9901 0.027 Uiso 1 1 calc R . .
C16 C -0.2416(3) 0.5117(3) 0.7994(2) 0.0274(7) Uani 1 1 d . . .
H16A H -0.2071 0.4394 0.7723 0.033 Uiso 1 1 calc R . .
C15 C -0.3421(3) 0.7266(3) 0.8804(2) 0.0250(6) Uani 1 1 d . . .
H15A H -0.3771 0.7986 0.9079 0.030 Uiso 1 1 calc R . .
C14 C 0.3160(3) 0.7224(3) 0.5571(2) 0.0255(7) Uani 1 1 d . . .
C13 C 0.2779(3) 0.8608(3) 0.7198(2) 0.0250(6) Uani 1 1 d . . .
C12 C 0.2877(3) 0.6307(3) 0.8246(2) 0.0258(6) Uani 1 1 d . . .
H12A H 0.3163 0.6940 0.8393 0.031 Uiso 1 1 calc R . .
C11 C -0.1686(3) 0.5945(2) 0.7858(2) 0.0236(6) Uani 1 1 d . . .
H11A H -0.0856 0.5769 0.7490 0.028 Uiso 1 1 calc R . .
C10 C -0.0328(3) 0.6741(2) 0.9579(2) 0.0248(6) Uani 1 1 d . . .
H10A H -0.0714 0.6189 0.9404 0.030 Uiso 1 1 calc R . .
C9 C 0.2303(3) 0.6341(2) 0.7475(2) 0.0215(6) Uani 1 1 d . . .
C8 C -0.3626(3) 1.0691(3) 0.9710(2) 0.0268(7) Uani 1 1 d . . .
H8A H -0.4033 1.0836 1.0358 0.032 Uiso 1 1 calc R . .
C7 C 0.1873(3) 0.5376(3) 0.7283(2) 0.0267(7) Uani 1 1 d . . .
H7A H 0.1464 0.5388 0.6782 0.032 Uiso 1 1 calc R . .
C35 C 0.2043(3) 0.4404(3) 0.7825(2) 0.0320(7) Uani 1 1 d . . .
H35A H 0.1767 0.3766 0.7677 0.038 Uiso 1 1 calc R . .
C34 C 0.0277(3) 0.6546(3) 1.0336(2) 0.0284(7) Uani 1 1 d . . .
H34A H 0.0296 0.5860 1.0660 0.034 Uiso 1 1 calc R . .
C33 C 0.2627(3) 0.4381(3) 0.8589(2) 0.0320(8) Uani 1 1 d . . .
H33A H 0.2745 0.3729 0.8954 0.038 Uiso 1 1 calc R . .
C32 C 0.0812(3) 0.8366(3) 1.0131(2) 0.0298(7) Uani 1 1 d . . .
H32A H 0.1191 0.8919 1.0315 0.036 Uiso 1 1 calc R . .
C31 C 0.0849(3) 0.7349(3) 1.0614(2) 0.0300(7) Uani 1 1 d . . .
H31A H 0.1254 0.7210 1.1120 0.036 Uiso 1 1 calc R . .
C30 C -0.4158(3) 0.6439(3) 0.8939(2) 0.0317(7) Uani 1 1 d . . .
H30A H -0.4990 0.6610 0.9305 0.038 Uiso 1 1 calc R . .
C1 C -0.0110(3) 0.7486(2) 0.4418(2) 0.0226(6) Uani 1 1 d . . .
C29 C 0.2078(3) 0.9665(3) 0.7568(2) 0.0267(7) Uani 1 1 d . . .
H29A H 0.1210 0.9842 0.7606 0.032 Uiso 1 1 calc R . .
C28 C -0.3241(3) 1.1291(3) 0.8067(2) 0.0276(7) Uani 1 1 d . . .
H28A H -0.3376 1.1841 0.7607 0.033 Uiso 1 1 calc R . .
C2 C -0.1497(3) 0.7696(3) 0.5037(2) 0.0238(6) Uani 1 1 d . . .
C5 C -0.2235(3) 0.8889(3) 0.4879(2) 0.0311(7) Uani 1 1 d . . .
H5A H -0.3085 0.8992 0.5270 0.047 Uiso 1 1 calc R . .
H5B H -0.2257 0.8971 0.4210 0.047 Uiso 1 1 calc R . .
H5C H -0.1823 0.9450 0.5058 0.047 Uiso 1 1 calc R . .
C27 C -0.3845(3) 1.1510(3) 0.9029(2) 0.0283(7) Uani 1 1 d . . .
H27A H -0.4396 1.2203 0.9218 0.034 Uiso 1 1 calc R . .
C4 C 0.0557(3) 0.6234(3) 0.4410(2) 0.0316(7) Uani 1 1 d . . .
H4A H 0.1408 0.6141 0.4022 0.047 Uiso 1 1 calc R . .
H4B H 0.0102 0.5774 0.4146 0.047 Uiso 1 1 calc R . .
H4C H 0.0579 0.6005 0.5059 0.047 Uiso 1 1 calc R . .
C6 C -0.2227(3) 0.6821(3) 0.4822(2) 0.0347(8) Uani 1 1 d . . .
H6A H -0.3075 0.6984 0.5221 0.052 Uiso 1 1 calc R . .
H6B H -0.1806 0.6073 0.4957 0.052 Uiso 1 1 calc R . .
H6C H -0.2259 0.6858 0.4154 0.052 Uiso 1 1 calc R . .
C26 C -0.3658(3) 0.5366(3) 0.8534(2) 0.0303(7) Uani 1 1 d . . .
H26A H -0.4152 0.4815 0.8622 0.036 Uiso 1 1 calc R . .
C25 C 0.4083(3) 0.8376(3) 0.7141(2) 0.0333(8) Uani 1 1 d . . .
H25A H 0.4571 0.7676 0.6897 0.040 Uiso 1 1 calc R . .
C24 C 0.3029(3) 0.5332(3) 0.8805(2) 0.0314(7) Uani 1 1 d . . .
H24A H 0.3405 0.5326 0.9324 0.038 Uiso 1 1 calc R . .
C3 C 0.0009(3) 0.7879(3) 0.3375(2) 0.0317(7) Uani 1 1 d . . .
H3A H 0.0887 0.7725 0.3037 0.048 Uiso 1 1 calc R . .
H3B H -0.0330 0.8681 0.3371 0.048 Uiso 1 1 calc R . .
H3C H -0.0455 0.7479 0.3061 0.048 Uiso 1 1 calc R . .
C23 C 0.3655(3) 0.8083(3) 0.5031(2) 0.0369(8) Uani 1 1 d . . .
H23A H 0.3459 0.8815 0.5293 0.044 Uiso 1 1 calc R . .
C36 C 0.3462(3) 0.6143(3) 0.5155(2) 0.0366(8) Uani 1 1 d . . .
H36A H 0.3140 0.5556 0.5499 0.044 Uiso 1 1 calc R . .
C42 C 0.4659(4) 0.9171(4) 0.7443(3) 0.0416(9) Uani 1 1 d . . .
H42A H 0.5529 0.9005 0.7396 0.050 Uiso 1 1 calc R . .
C41 C 0.2651(4) 1.0463(3) 0.7883(2) 0.0370(8) Uani 1 1 d . . .
H41A H 0.2167 1.1160 0.8139 0.044 Uiso 1 1 calc R . .
C40 C 0.3941(4) 1.0213(3) 0.7814(2) 0.0421(9) Uani 1 1 d . . .
H40A H 0.4329 1.0746 0.8017 0.051 Uiso 1 1 calc R . .
C39 C 0.4241(4) 0.5925(4) 0.4228(3) 0.0501(11) Uani 1 1 d . . .
H39A H 0.4433 0.5197 0.3959 0.060 Uiso 1 1 calc R . .
C38 C 0.4436(4) 0.7867(4) 0.4110(3) 0.0493(11) Uani 1 1 d . . .
H38A H 0.4763 0.8450 0.3763 0.059 Uiso 1 1 calc R . .
C37 C 0.4724(4) 0.6788(4) 0.3712(3) 0.0552(12) Uani 1 1 d . . .
H37A H 0.5245 0.6643 0.3095 0.066 Uiso 1 1 calc R . .
H1A H 0.040(4) 0.886(3) 0.474(3) 0.039(10) Uiso 1 1 d . . .
H2A H -0.200(3) 0.746(2) 0.639(2) 0.013(8) Uiso 1 1 d . . .
H1B H 0.140(4) 0.789(3) 0.474(3) 0.049(12) Uiso 1 1 d . . .
H1OS H 0.023(3) 0.929(3) 0.659(2) 0.024(8) Uiso 1 1 d . . .

loop_
_atom_site_aniso_label
_atom_site_aniso_U_11
_atom_site_aniso_U_22
_atom_site_aniso_U_33
_atom_site_aniso_U_23
_atom_site_aniso_U_13
_atom_site_aniso_U_12
Os1 0.01451(6) 0.02324(7) 0.01414(6) -0.00210(4) -0.00271(4) -0.00177(4)
P2 0.0147(4) 0.0203(3) 0.0152(3) -0.0022(3) -0.0024(3) -0.0027(3)
P1 0.0148(4) 0.0259(4) 0.0172(3) 0.0013(3) -0.0034(3) -0.0024(3)
C22 0.0168(14) 0.0207(14) 0.0184(13) -0.0023(11) -0.0034(11) -0.0027(11)
N2 0.0205(14) 0.0300(14) 0.0154(12) -0.0017(10) -0.0006(10) -0.0054(11)
C21 0.0184(15) 0.0244(14) 0.0166(13) -0.0002(11) -0.0059(11) -0.0038(11)
N1 0.0233(15) 0.0283(14) 0.0160(12) -0.0011(10) -0.0014(10) -0.0021(11)
C20 0.0185(15) 0.0290(15) 0.0202(14) -0.0022(12) -0.0023(11) -0.0021(12)
C19 0.0133(13) 0.0229(14) 0.0144(12) -0.0023(10) -0.0008(10) -0.0030(10)
C18 0.0244(16) 0.0247(15) 0.0263(15) 0.0003(12) -0.0074(12) -0.0062(12)
C17 0.0232(16) 0.0241(15) 0.0197(14) -0.0014(11) -0.0043(12) -0.0043(12)
C16 0.0306(18) 0.0221(15) 0.0287(16) -0.0049(12) -0.0048(13) -0.0051(12)
C15 0.0183(15) 0.0266(15) 0.0288(15) -0.0071(12) -0.0031(12) -0.0032(12)
C14 0.0161(15) 0.0377(17) 0.0187(14) 0.0039(12) -0.0045(11) 0.0034(12)
C13 0.0235(16) 0.0345(17) 0.0215(14) 0.0086(12) -0.0083(12) -0.0134(13)
C12 0.0185(15) 0.0336(16) 0.0256(15) 0.0054(13) -0.0054(12) -0.0063(12)
C11 0.0174(15) 0.0268(15) 0.0244(15) -0.0049(12) -0.0021(12) -0.0022(12)
C10 0.0266(17) 0.0240(15) 0.0251(15) 0.0015(12) -0.0065(12) -0.0080(12)
C9 0.0147(14) 0.0281(15) 0.0193(13) 0.0002(11) -0.0010(11) -0.0023(11)
C8 0.0218(16) 0.0331(17) 0.0220(15) -0.0090(12) 0.0008(12) -0.0028(13)
C7 0.0226(16) 0.0327(16) 0.0230(15) -0.0003(12) -0.0032(12) -0.0042(13)
C35 0.0321(19) 0.0266(16) 0.0331(17) -0.0015(13) 0.0003(14) -0.0053(13)
C34 0.0346(18) 0.0269(16) 0.0234(15) 0.0075(12) -0.0073(13) -0.0058(13)
C33 0.0264(18) 0.0308(17) 0.0328(17) 0.0109(14) -0.0003(14) -0.0015(13)
C32 0.0305(18) 0.0307(17) 0.0318(17) -0.0054(13) -0.0125(14) -0.0074(13)
C31 0.0313(18) 0.0395(18) 0.0211(15) -0.0014(13) -0.0118(13) -0.0046(14)
C30 0.0171(16) 0.0380(18) 0.0381(18) -0.0075(14) 0.0011(13) -0.0090(13)
C1 0.0243(16) 0.0249(15) 0.0181(14) -0.0019(11) -0.0080(12) -0.0001(12)
C29 0.0306(17) 0.0329(17) 0.0213(14) 0.0080(12) -0.0118(13) -0.0118(13)
C28 0.0260(17) 0.0260(15) 0.0301(16) 0.0048(13) -0.0097(13) -0.0008(12)
C2 0.0250(16) 0.0280(15) 0.0198(14) -0.0016(12) -0.0093(12) -0.0034(12)
C5 0.0258(17) 0.0364(18) 0.0277(16) 0.0011(13) -0.0093(13) 0.0046(13)
C27 0.0251(17) 0.0220(15) 0.0342(17) -0.0065(13) -0.0052(13) 0.0023(12)
C4 0.039(2) 0.0269(16) 0.0250(16) -0.0059(13) -0.0052(14) -0.0002(14)
C6 0.035(2) 0.044(2) 0.0284(17) -0.0036(14) -0.0129(14) -0.0096(15)
C26 0.0288(18) 0.0315(17) 0.0337(17) -0.0024(13) -0.0055(14) -0.0147(14)
C25 0.0236(17) 0.047(2) 0.0321(17) 0.0118(15) -0.0096(14) -0.0120(14)
C24 0.0193(16) 0.046(2) 0.0270(16) 0.0111(14) -0.0054(13) -0.0047(14)
C3 0.0352(19) 0.0395(18) 0.0202(15) -0.0018(13) -0.0078(13) -0.0053(14)
C23 0.0255(18) 0.052(2) 0.0301(17) 0.0134(16) -0.0054(14) -0.0034(15)
C36 0.0276(19) 0.045(2) 0.0271(16) 0.0007(15) -0.0020(14) 0.0093(15)
C42 0.0289(19) 0.070(3) 0.0364(19) 0.0191(18) -0.0147(15) -0.0288(18)
C41 0.053(2) 0.0384(19) 0.0296(17) 0.0088(14) -0.0184(16) -0.0224(17)
C40 0.054(2) 0.058(2) 0.0304(18) 0.0154(17) -0.0187(17) -0.042(2)
C39 0.040(2) 0.064(3) 0.0272(18) -0.0064(17) -0.0028(16) 0.0266(19)
C38 0.029(2) 0.082(3) 0.0301(19) 0.021(2) -0.0006(15) -0.0055(19)
C37 0.029(2) 0.096(3) 0.0232(17) 0.010(2) 0.0021(15) 0.015(2)
